data_4133335
loop_
_publ_author_name
'Cirulli, Martina'
'Kaur, Amanpreet'
'Lewis, James E. M.'
'Zhang, Zhihui'
'Kitchen, Jonathan A.'
'Goldup, Stephen M.'
'Roessler, Maxie M.'

_publ_section_title
;
 Rotaxane-Based Transition Metal Complexes: Effect of the Mechanical Bond
 on Structure and Electronic Properties.
;
_journal_issue 2
_journal_name_full 'Journal of the American Chemical Society'
_journal_page_first 879
_journal_page_last 889
_journal_paper_doi 10.1021/jacs.8b09715
_journal_volume 141
_journal_year 2019
_chemical_formula_moiety 'C37 H47 N7, C32 H34 N2 O2'
_chemical_formula_sum 'C69 H81 N9 O2'
_chemical_formula_weight 1068.42
_space_group_crystal_system monoclinic
_space_group_IT_number 14
_space_group_name_Hall '-P 2ybc'
_space_group_name_H-M_alt 'P 1 21/c 1'
_atom_sites_solution_hydrogens geom
_atom_sites_solution_primary dual
_audit_creation_date 2018-04-16
_audit_creation_method
;
Olex2 1.2
(compiled Nov 22 2016 11:51:51 for OlexSys, GUI svn.r5269)
;
_cell_angle_alpha 90
_cell_angle_beta 101.661(3)
_cell_angle_gamma 90
_cell_formula_units_Z 4
_cell_length_a 19.9187(6)
_cell_length_b 12.8361(3)
_cell_length_c 24.6531(6)
_cell_measurement_reflns_used 15782
_cell_measurement_temperature 100
_cell_measurement_theta_max 29.6770
_cell_measurement_theta_min 3.2630
_cell_volume 6173.2(3)
_computing_cell_refinement 'CrystalClear-SM Expert 2.0 r7 (Rigaku, 2011)'
_computing_data_collection 'CrystalClear-SM Expert 2.0 r7 (Rigaku, 2011)'
_computing_data_reduction 'CrystalClear-SM Expert 2.0 r7 (Rigaku, 2011)'
_computing_molecular_graphics 'Olex2 (Dolomanov et al., 2009)'
_computing_publication_material 'Olex2 (Dolomanov et al., 2009)'
_computing_structure_refinement 'ShelXL (Sheldrick, 2015)'
_computing_structure_solution 'ShelXT (Sheldrick, 2015)'
_diffrn_ambient_temperature 100.15
_diffrn_detector CCD
_diffrn_detector_area_resol_mean 28.5714
_diffrn_detector_type 'Rigaku Saturn724+'
_diffrn_measured_fraction_theta_full 25.998
_diffrn_measured_fraction_theta_max 25.998
_diffrn_measurement_details
;
List of Runs (angles in degrees, time in seconds):

  # Type    Start    End  Width  t~exp~   \w     \q     \k     \f   Frames
--------------------------------------------------------------------------
  1  \w    -16.00  10.00   1.00   10.45    --    5.00  19.00-120.00   26
  2  \w   -108.00  -3.00   1.00   10.45    --  -19.10 -37.00 120.00  105
  3  \w     26.00  52.00   1.00   10.45    --  -19.10  37.00-120.00   26
  4  \w    -87.00 -19.00   1.00   10.45    --  -19.10 -37.00-150.00   68
  5  \w   -107.00  18.00   1.00   10.45    --  -19.10 -72.00   0.00  125
;
_diffrn_measurement_device 'AFC12 (Right): Kappa 3 circle'
_diffrn_measurement_device_type 'Rigaku Saturn724+ (2x2 bin mode)'
_diffrn_measurement_method 'profile data from \w-scans'
_diffrn_measurement_specimen_support 'Mitegen 50um'
_diffrn_orient_matrix_type 'CrysAlisPro convention (1999,Acta A55,543-557)'
_diffrn_orient_matrix_UB_11 -0.0007770000
_diffrn_orient_matrix_UB_12 -0.0343020000
_diffrn_orient_matrix_UB_13 -0.0226714000
_diffrn_orient_matrix_UB_21 0.0363254000
_diffrn_orient_matrix_UB_22 -0.0000730000
_diffrn_orient_matrix_UB_23 0.0051801000
_diffrn_orient_matrix_UB_31 0.0005298000
_diffrn_orient_matrix_UB_32 -0.0433445000
_diffrn_orient_matrix_UB_33 0.0179604000
_diffrn_radiation_collimation 0.3
_diffrn_radiation_monochromator Confocal
_diffrn_radiation_probe x-ray
_diffrn_radiation_type 'Mo K\a'
_diffrn_radiation_wavelength 0.71073
_diffrn_reflns_av_R_equivalents 0.0299
_diffrn_reflns_av_unetI/netI 0.0291
_diffrn_reflns_Laue_measured_fraction_full 0.999
_diffrn_reflns_Laue_measured_fraction_max 0.999
_diffrn_reflns_limit_h_max 24
_diffrn_reflns_limit_h_min -24
_diffrn_reflns_limit_k_max 15
_diffrn_reflns_limit_k_min -13
_diffrn_reflns_limit_l_max 29
_diffrn_reflns_limit_l_min -30
_diffrn_reflns_number 44404
_diffrn_reflns_point_group_measured_fraction_full 0.999
_diffrn_reflns_point_group_measured_fraction_max 0.999
_diffrn_reflns_theta_full 25.242
_diffrn_reflns_theta_max 25.998
_diffrn_reflns_theta_min 2.881
_diffrn_source 'Rotating Anode'
_diffrn_source_current 24.0
_diffrn_source_power 1.2
_diffrn_source_target Mo
_diffrn_source_type 'Rotating Anode'
_diffrn_source_voltage 50.0
_exptl_absorpt_coefficient_mu 0.070
_exptl_absorpt_correction_T_max 1.00000
_exptl_absorpt_correction_T_min 0.92845
_exptl_absorpt_correction_type multi-scan
_exptl_absorpt_process_details
;
CrysAlisPro 1.171.39.31c (Rigaku Oxford Diffraction, 2017)
Empirical absorption correction using spherical harmonics,
 implemented in SCALE3 ABSPACK scaling algorithm.
;
_exptl_crystal_colour colourless
_exptl_crystal_colour_primary colourless
_exptl_crystal_density_diffrn 1.150
_exptl_crystal_description block
_exptl_crystal_F_000 2296
_exptl_crystal_size_max 0.3
_exptl_crystal_size_mid 0.2
_exptl_crystal_size_min 0.2
_refine_diff_density_max 0.586
_refine_diff_density_min -0.275
_refine_diff_density_rms 0.036
_refine_ls_extinction_method none
_refine_ls_goodness_of_fit_ref 1.023
_refine_ls_hydrogen_treatment constr
_refine_ls_matrix_type full
_refine_ls_number_parameters 793
_refine_ls_number_reflns 12127
_refine_ls_number_restraints 0
_refine_ls_restrained_S_all 1.023
_refine_ls_R_factor_all 0.0581
_refine_ls_R_factor_gt 0.0461
_refine_ls_shift/su_max 0.001
_refine_ls_shift/su_mean 0.000
_refine_ls_structure_factor_coef Fsqd
_refine_ls_weighting_details 'w=1/[\s^2^(Fo^2^)+(0.0461P)^2^+2.4948P] where P=(Fo^2^+2Fc^2^)/3'
_refine_ls_weighting_scheme calc
_refine_ls_wR_factor_gt 0.1061
_refine_ls_wR_factor_ref 0.1129
_reflns_Friedel_coverage 0.000
_reflns_number_gt 10072
_reflns_number_total 12127
_reflns_threshold_expression 'I > 2\s(I)'
_cod_data_source_file ja8b09715_si_012.cif
_cod_data_source_block 6-ligand
_cod_database_code 4133335
_shelx_space_group_comment
;
The symmetry employed for this shelxl refinement is uniquely defined
by the following loop, which should always be used as a source of
symmetry information in preference to the above space-group names.
They are only intended as comments.
;
_shelx_estimated_absorpt_t_max 0.986
_shelx_estimated_absorpt_t_min 0.979
_reflns_odcompleteness_completeness 93.21
_reflns_odcompleteness_iscentric 1
_reflns_odcompleteness_theta 30.44
_olex2_refinement_description
;
1. Fixed Uiso
 At 1.2 times of:
  All C(H) groups, All C(H,H) groups
 At 1.5 times of:
  All C(H,H,H) groups
2. Others
 Fixed Sof: C52(0.5) H52A(0.5) H52B(0.5) H52C(0.5) C53(0.5) H53A(0.5)
 H53B(0.5) H53C(0.5) C54(0.5) H54A(0.5) H54B(0.5) H54C(0.5) C70(0.6) H70A(0.6)
 H70B(0.6) H70C(0.6) C71(0.6) H71A(0.6) H71B(0.6) H71C(0.6) C72(0.6) H72A(0.6)
 H72B(0.6) H72C(0.6) C49(0.5) H49A(0.5) H49B(0.5) H49C(0.5) C50(0.5) H50A(0.5)
 H50B(0.5) H50C(0.5) C51(0.5) H51A(0.5) H51B(0.5) H51C(0.5) C73(0.4) H73A(0.4)
 H73B(0.4) H73C(0.4) C74(0.4) H74A(0.4) H74B(0.4) H74C(0.4) C75(0.4) H75A(0.4)
 H75B(0.4) H75C(0.4)
3.a Secondary CH2 refined with riding coordinates:
 C11(H11A,H11B), C12(H12A,H12B), C13(H13A,H13B), C20(H20A,H20B), C21(H21A,
 H21B), C22(H22A,H22B), C23(H23A,H23B), C30(H30A,H30B), C31(H31A,H31B),
 C32(H32A,H32B)
3.b Aromatic/amide H refined with riding coordinates:
 C33(H33), C36(H36), C37(H37), C38(H38), C41(H41), C43(H43), C45(H45),
 C47(H47), C60(H60), C62(H62), C64(H64), C2(H2), C3(H3), C4(H4), C7(H7), C8(H8),
  C9(H9), C15(H15), C16(H16), C18(H18), C19(H19), C25(H25), C26(H26), C28(H28),
 C29(H29)
3.c Idealised Me refined as rotating group:
 C56(H56A,H56B,H56C), C57(H57A,H57B,H57C), C58(H58A,H58B,H58C), C66(H66A,H66B,
 H66C), C67(H67A,H67B,H67C), C68(H68A,H68B,H68C), C52(H52A,H52B,H52C), C53(H53A,
 H53B,H53C), C54(H54A,H54B,H54C), C70(H70A,H70B,H70C), C71(H71A,H71B,H71C),
 C72(H72A,H72B,H72C), C49(H49A,H49B,H49C), C50(H50A,H50B,H50C), C51(H51A,H51B,
 H51C), C73(H73A,H73B,H73C), C74(H74A,H74B,H74C), C75(H75A,H75B,H75C)
;
_shelx_shelxl_version_number 2018/1
_olex2_submission_special_instructions 'No special instructions were received'
_oxdiff_exptl_absorpt_empirical_details
;
Empirical correction (ABSPACK) includes:
- Absorption correction using spherical harmonics
- Frame scaling
;
_oxdiff_exptl_absorpt_empirical_full_max 1.255
_oxdiff_exptl_absorpt_empirical_full_min 0.759

loop_
_space_group_symop_operation_xyz
'x, y, z'
'-x, y+1/2, -z+1/2'
'-x, -y, -z'
'x, -y-1/2, z-1/2'

loop_
_atom_site_label
_atom_site_type_symbol
_atom_site_fract_x
_atom_site_fract_y
_atom_site_fract_z
_atom_site_U_iso_or_equiv
_atom_site_adp_type
_atom_site_occupancy
_atom_site_site_symmetry_order
_atom_site_calc_flag
_atom_site_refinement_flags_posn
_atom_site_refinement_flags_occupancy
_atom_site_disorder_assembly
_atom_site_disorder_group
N3 N 0.78066(6) 0.10177(10) 0.57000(5) 0.0319(3) Uani 1 1 d . . . .
N4 N 0.82015(7) 0.18385(11) 0.57771(5) 0.0333(3) Uani 1 1 d . . . .
N5 N 0.79248(6) 0.25549(9) 0.53887(5) 0.0262(3) Uani 1 1 d . . . .
N6 N 0.61956(6) 0.06676(9) 0.47056(4) 0.0223(2) Uani 1 1 d . . . .
N7 N 0.45605(6) -0.04052(9) 0.39761(5) 0.0251(3) Uani 1 1 d . . . .
N8 N 0.40919(6) 0.00676(9) 0.36102(5) 0.0257(3) Uani 1 1 d . . . .
N9 N 0.43310(6) 0.10460(8) 0.35444(5) 0.0213(2) Uani 1 1 d . . . .
C33 C 0.73472(7) 0.21760(11) 0.50624(6) 0.0240(3) Uani 1 1 d . . . .
H33 H 0.705672 0.251386 0.476059 0.029 Uiso 1 1 calc R . . .
C34 C 0.72749(7) 0.11974(11) 0.52642(6) 0.0247(3) Uani 1 1 d . . . .
C35 C 0.67362(7) 0.04121(11) 0.51027(5) 0.0236(3) Uani 1 1 d . . . .
C36 C 0.67932(8) -0.05524(11) 0.53755(6) 0.0275(3) Uani 1 1 d . . . .
H36 H 0.719175 -0.072002 0.564406 0.033 Uiso 1 1 calc R . . .
C37 C 0.62607(8) -0.12519(11) 0.52467(6) 0.0279(3) Uani 1 1 d . . . .
H37 H 0.628276 -0.190333 0.543240 0.033 Uiso 1 1 calc R . . .
C38 C 0.56941(8) -0.09980(11) 0.48450(6) 0.0254(3) Uani 1 1 d . . . .
H38 H 0.531888 -0.146562 0.475140 0.031 Uiso 1 1 calc R . . .
C39 C 0.56882(7) -0.00380(10) 0.45813(5) 0.0215(3) Uani 1 1 d . . . .
C40 C 0.50977(7) 0.02604(10) 0.41491(5) 0.0216(3) Uani 1 1 d . . . .
C41 C 0.49567(7) 0.11863(10) 0.38723(5) 0.0210(3) Uani 1 1 d . . . .
H41 H 0.523606 0.179187 0.390361 0.025 Uiso 1 1 calc R . . .
C42 C 0.39003(7) 0.17550(10) 0.31824(5) 0.0211(3) Uani 1 1 d . . . .
C43 C 0.41699(7) 0.23659(10) 0.28153(6) 0.0229(3) Uani 1 1 d . . . .
H43 H 0.464610 0.234108 0.281344 0.028 Uiso 1 1 calc R . . .
C44 C 0.37359(7) 0.30200(11) 0.24470(6) 0.0242(3) Uani 1 1 d . . . .
C45 C 0.30420(7) 0.30309(11) 0.24686(6) 0.0259(3) Uani 1 1 d . . . .
H45 H 0.274434 0.347772 0.222277 0.031 Uiso 1 1 calc R . . .
C46 C 0.27638(7) 0.24129(11) 0.28363(6) 0.0260(3) Uani 1 1 d . . . .
C47 C 0.32074(7) 0.17688(11) 0.31975(6) 0.0241(3) Uani 1 1 d . . . .
H47 H 0.303650 0.134046 0.345324 0.029 Uiso 1 1 calc R . . .
C48 C 0.19934(8) 0.24346(13) 0.28377(7) 0.0345(4) Uani 1 1 d . . . .
C55 C 0.40204(8) 0.36380(11) 0.20088(6) 0.0278(3) Uani 1 1 d . . . .
C56 C 0.46562(9) 0.42544(13) 0.22831(7) 0.0395(4) Uani 1 1 d . . . .
H56A H 0.453353 0.474357 0.255245 0.059 Uiso 1 1 calc GR . . .
H56B H 0.483395 0.464163 0.199980 0.059 Uiso 1 1 calc GR . . .
H56C H 0.500831 0.377267 0.247285 0.059 Uiso 1 1 calc GR . . .
C57 C 0.34935(10) 0.44090(16) 0.16934(8) 0.0547(5) Uani 1 1 d . . . .
H57A H 0.309472 0.402497 0.149226 0.082 Uiso 1 1 calc GR . . .
H57B H 0.370121 0.480518 0.142991 0.082 Uiso 1 1 calc GR . . .
H57C H 0.334801 0.488902 0.195649 0.082 Uiso 1 1 calc GR . . .
C58 C 0.42166(9) 0.28610(13) 0.15975(7) 0.0372(4) Uani 1 1 d . . . .
H58A H 0.456795 0.238451 0.179331 0.056 Uiso 1 1 calc GR . . .
H58B H 0.439695 0.323861 0.131227 0.056 Uiso 1 1 calc GR . . .
H58C H 0.381077 0.246184 0.142311 0.056 Uiso 1 1 calc GR . . .
C59 C 0.82350(7) 0.35636(12) 0.54017(6) 0.0273(3) Uani 1 1 d . . . .
C60 C 0.78705(7) 0.43865(11) 0.51236(6) 0.0268(3) Uani 1 1 d . . . .
H60 H 0.742116 0.427842 0.491273 0.032 Uiso 1 1 calc R . . .
C61 C 0.81663(8) 0.53803(12) 0.51542(6) 0.0309(3) Uani 1 1 d . . . .
C62 C 0.88271(8) 0.54980(14) 0.54676(7) 0.0374(4) Uani 1 1 d . . . .
H62 H 0.903331 0.616817 0.549125 0.045 Uiso 1 1 calc R . . .
C63 C 0.91981(8) 0.46691(15) 0.57485(7) 0.0397(4) Uani 1 1 d . . . .
C64 C 0.88945(8) 0.36924(14) 0.57118(6) 0.0353(4) Uani 1 1 d . . . .
H64 H 0.913609 0.311453 0.589762 0.042 Uiso 1 1 calc R . . .
C65 C 0.77603(8) 0.62898(12) 0.48428(7) 0.0353(4) Uani 1 1 d . . . .
C66 C 0.70448(9) 0.63405(14) 0.49878(10) 0.0528(5) Uani 1 1 d . . . .
H66A H 0.680156 0.568462 0.488226 0.079 Uiso 1 1 calc GR . . .
H66B H 0.678498 0.691822 0.478644 0.079 Uiso 1 1 calc GR . . .
H66C H 0.709244 0.645101 0.538712 0.079 Uiso 1 1 calc GR . . .
C67 C 0.76730(10) 0.61104(14) 0.42201(8) 0.0470(4) Uani 1 1 d . . . .
H67A H 0.812494 0.607127 0.412152 0.071 Uiso 1 1 calc GR . . .
H67B H 0.741248 0.668872 0.401986 0.071 Uiso 1 1 calc GR . . .
H67C H 0.742552 0.545623 0.411931 0.071 Uiso 1 1 calc GR . . .
C68 C 0.81120(10) 0.73490(14) 0.49850(9) 0.0526(5) Uani 1 1 d . . . .
H68A H 0.820045 0.745454 0.538686 0.079 Uiso 1 1 calc GR . . .
H68B H 0.781297 0.790567 0.480185 0.079 Uiso 1 1 calc GR . . .
H68C H 0.854672 0.736216 0.485690 0.079 Uiso 1 1 calc GR . . .
C69 C 0.99234(10) 0.48277(19) 0.60994(9) 0.0596(6) Uani 1 1 d . . . .
C52 C 0.17743(17) 0.1703(3) 0.32713(19) 0.0474(9) Uani 0.5 1 d . P A 1
H52A H 0.189790 0.098363 0.320113 0.071 Uiso 0.5 1 calc GR P A 1
H52B H 0.127738 0.175146 0.324287 0.071 Uiso 0.5 1 calc GR P A 1
H52C H 0.200907 0.191148 0.364385 0.071 Uiso 0.5 1 calc GR P A 1
C53 C 0.15914(16) 0.2045(3) 0.22522(16) 0.0451(9) Uani 0.5 1 d . P A 1
H53A H 0.168655 0.251265 0.196280 0.068 Uiso 0.5 1 calc GR P A 1
H53B H 0.109821 0.204253 0.224717 0.068 Uiso 0.5 1 calc GR P A 1
H53C H 0.174078 0.133761 0.218434 0.068 Uiso 0.5 1 calc GR P A 1
C54 C 0.17457(15) 0.3523(3) 0.29331(15) 0.0351(7) Uani 0.5 1 d . P A 1
H54A H 0.199108 0.378068 0.329301 0.053 Uiso 0.5 1 calc GR P A 1
H54B H 0.125273 0.350471 0.292873 0.053 Uiso 0.5 1 calc GR P A 1
H54C H 0.183297 0.398676 0.263932 0.053 Uiso 0.5 1 calc GR P A 1
C70 C 0.98493(16) 0.4547(3) 0.67386(13) 0.0513(8) Uani 0.6 1 d . P B 1
H70A H 0.954127 0.505040 0.686137 0.077 Uiso 0.6 1 calc GR P B 1
H70B H 1.030133 0.458122 0.698489 0.077 Uiso 0.6 1 calc GR P B 1
H70C H 0.966128 0.384355 0.674862 0.077 Uiso 0.6 1 calc GR P B 1
C71 C 1.03957(15) 0.3913(3) 0.59718(17) 0.0639(10) Uani 0.6 1 d . P B 1
H71A H 1.018625 0.324329 0.603262 0.096 Uiso 0.6 1 calc GR P B 1
H71B H 1.084696 0.396723 0.621781 0.096 Uiso 0.6 1 calc GR P B 1
H71C H 1.044748 0.395904 0.558561 0.096 Uiso 0.6 1 calc GR P B 1
C72 C 1.0202(2) 0.5808(4) 0.6086(2) 0.0945(18) Uani 0.6 1 d . P B 1
H72A H 1.025827 0.596355 0.570838 0.142 Uiso 0.6 1 calc GR P B 1
H72B H 1.065042 0.583169 0.633844 0.142 Uiso 0.6 1 calc GR P B 1
H72C H 0.989695 0.632403 0.620111 0.142 Uiso 0.6 1 calc GR P B 1
C49 C 0.17355(19) 0.1356(3) 0.2799(2) 0.0625(12) Uani 0.5 1 d . P A 2
H49A H 0.179706 0.104709 0.244888 0.094 Uiso 0.5 1 calc GR P A 2
H49B H 0.124742 0.135603 0.281338 0.094 Uiso 0.5 1 calc GR P A 2
H49C H 0.199053 0.094773 0.310918 0.094 Uiso 0.5 1 calc GR P A 2
C50 C 0.16117(19) 0.3144(4) 0.2399(2) 0.0671(13) Uani 0.5 1 d . P A 2
H50A H 0.179479 0.385272 0.246048 0.101 Uiso 0.5 1 calc GR P A 2
H50B H 0.112419 0.314519 0.241502 0.101 Uiso 0.5 1 calc GR P A 2
H50C H 0.166663 0.289930 0.203375 0.101 Uiso 0.5 1 calc GR P A 2
C51 C 0.1947(2) 0.2913(4) 0.34181(19) 0.0644(12) Uani 0.5 1 d . P A 2
H51A H 0.221745 0.248648 0.371346 0.097 Uiso 0.5 1 calc GR P A 2
H51B H 0.146790 0.292399 0.345796 0.097 Uiso 0.5 1 calc GR P A 2
H51C H 0.212859 0.362479 0.344366 0.097 Uiso 0.5 1 calc GR P A 2
C73 C 0.9922(3) 0.5895(6) 0.6467(2) 0.0668(18) Uani 0.4 1 d . P B 2
H73A H 1.039007 0.605201 0.666073 0.100 Uiso 0.4 1 calc GR P B 2
H73B H 0.962880 0.579356 0.673746 0.100 Uiso 0.4 1 calc GR P B 2
H73C H 0.974467 0.647475 0.622048 0.100 Uiso 0.4 1 calc GR P B 2
C74 C 1.0256(3) 0.4030(5) 0.6386(3) 0.0712(19) Uani 0.4 1 d . P B 2
H74A H 0.999626 0.378484 0.665882 0.107 Uiso 0.4 1 calc GR P B 2
H74B H 1.071164 0.426209 0.657764 0.107 Uiso 0.4 1 calc GR P B 2
H74C H 1.030475 0.346158 0.613172 0.107 Uiso 0.4 1 calc GR P B 2
C75 C 1.0404(2) 0.5285(4) 0.56485(19) 0.0408(10) Uani 0.4 1 d . P B 2
H75A H 1.044352 0.474264 0.537660 0.061 Uiso 0.4 1 calc GR P B 2
H75B H 1.086260 0.547188 0.585400 0.061 Uiso 0.4 1 calc GR P B 2
H75C H 1.018266 0.590098 0.545661 0.061 Uiso 0.4 1 calc GR P B 2
O1 O 0.97261(6) 0.07700(10) 0.57485(5) 0.0453(3) Uani 1 1 d . . . .
O2 O 0.88490(6) 0.23063(10) 0.71264(5) 0.0438(3) Uani 1 1 d . . . .
N1 N 0.60291(6) 0.38514(9) 0.47257(5) 0.0270(3) Uani 1 1 d . . . .
N2 N 0.67459(6) 0.35406(9) 0.38729(5) 0.0242(3) Uani 1 1 d . . . .
C1 C 0.56424(8) 0.36958(12) 0.51053(6) 0.0297(3) Uani 1 1 d . . . .
C2 C 0.49255(8) 0.36256(11) 0.49567(7) 0.0310(3) Uani 1 1 d . . . .
H2 H 0.466129 0.348888 0.522937 0.037 Uiso 1 1 calc R . . .
C3 C 0.46106(8) 0.37578(11) 0.44103(7) 0.0319(3) Uani 1 1 d . . . .
H3 H 0.412572 0.371749 0.430243 0.038 Uiso 1 1 calc R . . .
C4 C 0.50045(7) 0.39493(11) 0.40204(7) 0.0293(3) Uani 1 1 d . . . .
H4 H 0.479673 0.406182 0.364295 0.035 Uiso 1 1 calc R . . .
C5 C 0.57158(7) 0.39732(10) 0.41952(6) 0.0249(3) Uani 1 1 d . . . .
C6 C 0.61741(7) 0.41307(11) 0.37948(6) 0.0257(3) Uani 1 1 d . . . .
C7 C 0.60210(8) 0.48601(12) 0.33689(6) 0.0340(4) Uani 1 1 d . . . .
H7 H 0.561710 0.527127 0.332587 0.041 Uiso 1 1 calc R . . .
C8 C 0.64660(10) 0.49747(13) 0.30109(7) 0.0420(4) Uani 1 1 d . . . .
H8 H 0.637419 0.546878 0.271833 0.050 Uiso 1 1 calc R . . .
C9 C 0.70451(9) 0.43629(12) 0.30835(6) 0.0378(4) Uani 1 1 d . . . .
H9 H 0.735442 0.442408 0.283816 0.045 Uiso 1 1 calc R . . .
C10 C 0.71735(8) 0.36535(11) 0.35199(6) 0.0280(3) Uani 1 1 d . . . .
C11 C 0.77997(8) 0.29670(12) 0.36190(6) 0.0309(3) Uani 1 1 d . . . .
H11A H 0.802645 0.300655 0.401465 0.037 Uiso 1 1 calc R . . .
H11B H 0.812673 0.322874 0.339720 0.037 Uiso 1 1 calc R . . .
C12 C 0.76270(8) 0.18308(12) 0.34657(6) 0.0320(3) Uani 1 1 d . . . .
H12A H 0.736122 0.180003 0.308056 0.038 Uiso 1 1 calc R . . .
H12B H 0.733372 0.155165 0.371150 0.038 Uiso 1 1 calc R . . .
C13 C 0.82676(9) 0.11367(13) 0.35141(7) 0.0372(4) Uani 1 1 d . . . .
H13A H 0.812438 0.044191 0.335829 0.045 Uiso 1 1 calc R . . .
H13B H 0.857458 0.144469 0.328754 0.045 Uiso 1 1 calc R . . .
C14 C 0.86647(8) 0.10013(12) 0.40997(7) 0.0340(4) Uani 1 1 d . . . .
C15 C 0.85311(9) 0.01833(13) 0.44310(7) 0.0373(4) Uani 1 1 d . . . .
H15 H 0.819146 -0.031374 0.427911 0.045 Uiso 1 1 calc R . . .
C16 C 0.88756(9) 0.00653(13) 0.49762(7) 0.0401(4) Uani 1 1 d . . . .
H16 H 0.877476 -0.050876 0.518951 0.048 Uiso 1 1 calc R . . .
C17 C 0.93666(8) 0.07875(14) 0.52078(7) 0.0370(4) Uani 1 1 d . . . .
C18 C 0.95178(8) 0.16030(14) 0.48852(7) 0.0404(4) Uani 1 1 d . . . .
H18 H 0.985970 0.209619 0.503784 0.049 Uiso 1 1 calc R . . .
C19 C 0.91722(9) 0.17029(14) 0.43404(7) 0.0394(4) Uani 1 1 d . . . .
H19 H 0.928452 0.226565 0.412475 0.047 Uiso 1 1 calc R . . .
C20 C 0.95572(9) -0.00236(15) 0.61046(7) 0.0449(4) Uani 1 1 d . . . .
H20A H 0.969150 -0.071584 0.598488 0.054 Uiso 1 1 calc R . . .
H20B H 0.905744 -0.002742 0.609261 0.054 Uiso 1 1 calc R . . .
C21 C 0.99459(10) 0.02140(16) 0.66884(8) 0.0510(5) Uani 1 1 d . . . .
H21A H 1.044303 0.022768 0.668934 0.061 Uiso 1 1 calc R . . .
H21B H 0.986291 -0.035484 0.693797 0.061 Uiso 1 1 calc R . . .
C22 C 0.97425(9) 0.12476(15) 0.69155(7) 0.0460(4) Uani 1 1 d . . . .
H22A H 1.005998 0.139663 0.727084 0.055 Uiso 1 1 calc R . . .
H22B H 0.979570 0.181045 0.665284 0.055 Uiso 1 1 calc R . . .
C23 C 0.90181(9) 0.12618(14) 0.70085(7) 0.0400(4) Uani 1 1 d . . . .
H23A H 0.869910 0.100682 0.667366 0.048 Uiso 1 1 calc R . . .
H23B H 0.897838 0.080119 0.732252 0.048 Uiso 1 1 calc R . . .
C24 C 0.81672(8) 0.25676(14) 0.70368(6) 0.0365(4) Uani 1 1 d . . . .
C25 C 0.76303(9) 0.18563(13) 0.69569(6) 0.0370(4) Uani 1 1 d . . . .
H25 H 0.772486 0.113039 0.696806 0.044 Uiso 1 1 calc R . . .
C26 C 0.69577(9) 0.22013(14) 0.68612(6) 0.0374(4) Uani 1 1 d . . . .
H26 H 0.659659 0.170482 0.680560 0.045 Uiso 1 1 calc R . . .
C27 C 0.67986(9) 0.32576(13) 0.68447(6) 0.0353(4) Uani 1 1 d . . . .
C28 C 0.73426(9) 0.39551(14) 0.69305(7) 0.0399(4) Uani 1 1 d . . . .
H28 H 0.724889 0.468110 0.692470 0.048 Uiso 1 1 calc R . . .
C29 C 0.80178(9) 0.36235(13) 0.70244(7) 0.0385(4) Uani 1 1 d . . . .
H29 H 0.837904 0.411982 0.708029 0.046 Uiso 1 1 calc R . . .
C30 C 0.60660(9) 0.36316(15) 0.67208(7) 0.0414(4) Uani 1 1 d . . . .
H30A H 0.606402 0.439647 0.677221 0.050 Uiso 1 1 calc R . . .
H30B H 0.582314 0.331767 0.699357 0.050 Uiso 1 1 calc R . . .
C31 C 0.56700(9) 0.33768(14) 0.61411(7) 0.0385(4) Uani 1 1 d . . . .
H31A H 0.557278 0.261995 0.611748 0.046 Uiso 1 1 calc R . . .
H31B H 0.522526 0.374795 0.607672 0.046 Uiso 1 1 calc R . . .
C32 C 0.60477(8) 0.36722(14) 0.56919(7) 0.0375(4) Uani 1 1 d . . . .
H32A H 0.625038 0.437131 0.578021 0.045 Uiso 1 1 calc R . . .
H32B H 0.643195 0.317693 0.570665 0.045 Uiso 1 1 calc R . . .

loop_
_atom_site_aniso_label
_atom_site_aniso_U_11
_atom_site_aniso_U_22
_atom_site_aniso_U_33
_atom_site_aniso_U_23
_atom_site_aniso_U_13
_atom_site_aniso_U_12
N3 0.0300(7) 0.0376(7) 0.0260(7) 0.0072(5) 0.0006(5) 0.0043(6)
N4 0.0295(7) 0.0432(8) 0.0247(7) 0.0080(6) -0.0005(5) 0.0060(6)
N5 0.0226(6) 0.0344(7) 0.0205(6) 0.0038(5) 0.0018(5) 0.0033(5)
N6 0.0274(6) 0.0222(6) 0.0179(6) 0.0022(4) 0.0057(5) 0.0068(5)
N7 0.0302(7) 0.0200(6) 0.0253(6) 0.0010(5) 0.0057(5) 0.0020(5)
N8 0.0301(7) 0.0206(6) 0.0264(6) 0.0005(5) 0.0056(5) -0.0007(5)
N9 0.0253(6) 0.0182(6) 0.0202(6) 0.0008(4) 0.0045(5) -0.0002(5)
C33 0.0217(7) 0.0300(8) 0.0193(7) 0.0012(6) 0.0017(6) 0.0047(6)
C34 0.0252(7) 0.0315(8) 0.0171(7) 0.0031(6) 0.0034(6) 0.0086(6)
C35 0.0271(7) 0.0269(7) 0.0180(7) 0.0022(5) 0.0074(6) 0.0079(6)
C36 0.0321(8) 0.0299(8) 0.0209(7) 0.0057(6) 0.0063(6) 0.0118(6)
C37 0.0417(9) 0.0199(7) 0.0240(7) 0.0057(5) 0.0116(6) 0.0101(6)
C38 0.0359(8) 0.0198(7) 0.0224(7) 0.0004(5) 0.0102(6) 0.0045(6)
C39 0.0282(7) 0.0199(7) 0.0180(7) -0.0008(5) 0.0084(6) 0.0054(5)
C40 0.0276(7) 0.0188(7) 0.0197(7) -0.0015(5) 0.0079(6) 0.0030(5)
C41 0.0237(7) 0.0201(7) 0.0194(7) -0.0011(5) 0.0045(5) 0.0012(5)
C42 0.0251(7) 0.0200(7) 0.0168(7) -0.0016(5) 0.0007(5) 0.0015(5)
C43 0.0214(7) 0.0249(7) 0.0226(7) -0.0014(5) 0.0047(6) 0.0001(5)
C44 0.0277(8) 0.0244(7) 0.0203(7) 0.0006(5) 0.0041(6) -0.0002(6)
C45 0.0266(8) 0.0279(8) 0.0216(7) 0.0030(6) 0.0010(6) 0.0046(6)
C46 0.0234(7) 0.0282(8) 0.0262(8) -0.0024(6) 0.0047(6) 0.0011(6)
C47 0.0277(8) 0.0237(7) 0.0220(7) 0.0003(5) 0.0075(6) -0.0009(6)
C48 0.0239(8) 0.0380(9) 0.0425(10) 0.0052(7) 0.0089(7) 0.0031(6)
C55 0.0297(8) 0.0302(8) 0.0238(7) 0.0075(6) 0.0062(6) 0.0026(6)
C56 0.0521(11) 0.0347(9) 0.0341(9) 0.0019(7) 0.0143(8) -0.0113(8)
C57 0.0511(12) 0.0637(13) 0.0543(12) 0.0364(10) 0.0221(10) 0.0181(10)
C58 0.0469(10) 0.0392(9) 0.0275(8) 0.0007(7) 0.0126(7) -0.0080(8)
C59 0.0221(7) 0.0383(9) 0.0215(7) -0.0037(6) 0.0047(6) -0.0015(6)
C60 0.0208(7) 0.0341(8) 0.0251(7) -0.0065(6) 0.0037(6) -0.0005(6)
C61 0.0263(8) 0.0370(9) 0.0311(8) -0.0106(6) 0.0095(6) -0.0033(6)
C62 0.0292(9) 0.0430(10) 0.0405(9) -0.0117(7) 0.0084(7) -0.0103(7)
C63 0.0251(8) 0.0599(11) 0.0326(9) -0.0061(8) 0.0022(7) -0.0077(8)
C64 0.0247(8) 0.0509(10) 0.0286(8) 0.0023(7) 0.0013(6) 0.0002(7)
C65 0.0311(8) 0.0261(8) 0.0502(10) -0.0092(7) 0.0114(7) -0.0026(6)
C66 0.0377(10) 0.0328(9) 0.0920(16) -0.0055(9) 0.0226(10) 0.0045(8)
C67 0.0514(11) 0.0367(10) 0.0501(11) 0.0000(8) 0.0034(9) 0.0096(8)
C68 0.0498(12) 0.0357(10) 0.0724(14) -0.0113(9) 0.0124(10) -0.0110(8)
C69 0.0286(10) 0.0895(16) 0.0539(12) -0.0135(11) -0.0079(9) -0.0095(10)
C52 0.0253(18) 0.052(2) 0.071(3) 0.021(2) 0.0221(18) 0.0013(15)
C53 0.0200(16) 0.057(2) 0.054(2) -0.0186(18) -0.0023(15) -0.0057(15)
C54 0.0205(15) 0.0384(18) 0.047(2) -0.0033(15) 0.0072(14) 0.0006(13)
C70 0.0347(17) 0.067(2) 0.0464(18) -0.0136(16) -0.0062(14) -0.0140(15)
C71 0.0197(16) 0.112(3) 0.057(2) 0.001(2) 0.0007(15) -0.0110(17)
C72 0.050(2) 0.089(3) 0.122(4) 0.032(3) -0.037(3) -0.045(2)
C49 0.0229(19) 0.059(3) 0.103(4) 0.007(3) 0.005(2) -0.0048(17)
C50 0.0241(19) 0.090(3) 0.087(3) 0.034(3) 0.010(2) 0.012(2)
C51 0.049(2) 0.085(3) 0.069(3) 0.002(2) 0.035(2) 0.013(2)
C73 0.032(3) 0.136(6) 0.033(3) -0.034(3) 0.007(2) -0.033(3)
C74 0.035(3) 0.107(5) 0.058(4) 0.028(3) -0.022(3) -0.033(3)
C75 0.019(2) 0.060(3) 0.043(3) -0.009(2) 0.0079(18) -0.0107(19)
O1 0.0342(7) 0.0641(8) 0.0360(7) 0.0020(6) 0.0034(5) 0.0035(6)
O2 0.0375(7) 0.0505(7) 0.0401(7) -0.0041(5) 0.0002(5) 0.0024(5)
N1 0.0246(6) 0.0284(7) 0.0280(7) -0.0012(5) 0.0053(5) 0.0033(5)
N2 0.0276(6) 0.0222(6) 0.0215(6) -0.0010(5) 0.0018(5) 0.0002(5)
C1 0.0267(8) 0.0297(8) 0.0337(8) -0.0006(6) 0.0084(6) 0.0047(6)
C2 0.0274(8) 0.0238(7) 0.0444(9) 0.0004(6) 0.0129(7) 0.0010(6)
C3 0.0234(8) 0.0200(7) 0.0497(10) 0.0000(6) 0.0013(7) 0.0004(6)
C4 0.0275(8) 0.0191(7) 0.0373(9) 0.0005(6) -0.0029(6) 0.0020(6)
C5 0.0265(7) 0.0162(7) 0.0299(8) -0.0015(5) 0.0007(6) 0.0031(5)
C6 0.0295(8) 0.0205(7) 0.0242(7) -0.0021(5) -0.0017(6) 0.0005(6)
C7 0.0388(9) 0.0272(8) 0.0326(8) 0.0037(6) -0.0006(7) 0.0066(7)
C8 0.0613(12) 0.0356(9) 0.0278(9) 0.0109(7) 0.0057(8) 0.0065(8)
C9 0.0564(11) 0.0339(9) 0.0263(8) 0.0016(7) 0.0158(8) 0.0023(8)
C10 0.0366(8) 0.0246(7) 0.0229(7) -0.0036(6) 0.0063(6) -0.0012(6)
C11 0.0332(8) 0.0318(8) 0.0298(8) -0.0019(6) 0.0114(7) 0.0001(6)
C12 0.0363(9) 0.0315(8) 0.0276(8) -0.0030(6) 0.0053(7) 0.0044(7)
C13 0.0427(10) 0.0364(9) 0.0329(9) -0.0059(7) 0.0085(7) 0.0095(7)
C14 0.0310(8) 0.0366(9) 0.0352(9) -0.0048(7) 0.0086(7) 0.0103(7)
C15 0.0368(9) 0.0348(9) 0.0390(9) -0.0052(7) 0.0047(7) 0.0047(7)
C16 0.0437(10) 0.0373(9) 0.0394(10) 0.0025(7) 0.0090(8) 0.0059(7)
C17 0.0294(8) 0.0479(10) 0.0335(9) 0.0006(7) 0.0062(7) 0.0095(7)
C18 0.0281(9) 0.0525(11) 0.0406(10) -0.0048(8) 0.0067(7) -0.0015(7)
C19 0.0372(9) 0.0428(10) 0.0406(10) 0.0028(7) 0.0137(8) 0.0038(7)
C20 0.0433(10) 0.0512(11) 0.0400(10) 0.0093(8) 0.0080(8) 0.0166(8)
C21 0.0382(10) 0.0665(13) 0.0452(11) 0.0123(9) 0.0009(8) 0.0187(9)
C22 0.0377(10) 0.0632(12) 0.0323(9) 0.0061(8) -0.0038(7) 0.0061(8)
C23 0.0404(10) 0.0491(10) 0.0274(8) 0.0064(7) -0.0004(7) 0.0070(8)
C24 0.0363(9) 0.0493(10) 0.0228(8) 0.0001(7) 0.0033(7) 0.0010(7)
C25 0.0461(10) 0.0377(9) 0.0273(8) 0.0041(7) 0.0080(7) -0.0022(7)
C26 0.0397(9) 0.0464(10) 0.0275(8) 0.0019(7) 0.0100(7) -0.0068(8)
C27 0.0421(9) 0.0450(10) 0.0206(8) 0.0004(7) 0.0108(7) -0.0014(7)
C28 0.0479(10) 0.0402(10) 0.0329(9) -0.0008(7) 0.0109(8) 0.0015(8)
C29 0.0415(10) 0.0407(10) 0.0333(9) -0.0029(7) 0.0079(7) -0.0060(7)
C30 0.0440(10) 0.0515(11) 0.0329(9) -0.0003(8) 0.0175(8) 0.0032(8)
C31 0.0375(9) 0.0438(10) 0.0369(9) 0.0033(7) 0.0140(7) 0.0105(7)
C32 0.0317(9) 0.0465(10) 0.0360(9) 0.0026(7) 0.0105(7) 0.0042(7)

loop_
_atom_type_symbol
_atom_type_description
_atom_type_scat_dispersion_real
_atom_type_scat_dispersion_imag
_atom_type_scat_source
C C 0.0033 0.0016 'International Tables Vol C Tables 4.2.6.8 and 6.1.1.4'
H H 0.0000 0.0000 'International Tables Vol C Tables 4.2.6.8 and 6.1.1.4'
N N 0.0061 0.0033 'International Tables Vol C Tables 4.2.6.8 and 6.1.1.4'
O O 0.0106 0.0060 'International Tables Vol C Tables 4.2.6.8 and 6.1.1.4'

loop_
_geom_angle_atom_site_label_1
_geom_angle_atom_site_label_2
_geom_angle_atom_site_label_3
_geom_angle
N4 N3 C34 109.05(12)
N3 N4 N5 107.25(11)
N4 N5 C59 118.92(12)
C33 N5 N4 110.47(12)
C33 N5 C59 130.46(12)
C35 N6 C39 117.18(12)
N8 N7 C40 109.22(11)
N7 N8 N9 106.94(11)
N8 N9 C42 118.65(11)
C41 N9 N8 110.66(11)
C41 N9 C42 130.61(11)
N5 C33 H33 127.7
N5 C33 C34 104.65(12)
C34 C33 H33 127.7
N3 C34 C33 108.58(13)
N3 C34 C35 120.33(12)
C33 C34 C35 131.03(13)
N6 C35 C34 117.71(12)
N6 C35 C36 122.75(13)
C36 C35 C34 119.51(13)
C35 C36 H36 120.6
C37 C36 C35 118.76(13)
C37 C36 H36 120.6
C36 C37 H37 120.3
C36 C37 C38 119.41(13)
C38 C37 H37 120.3
C37 C38 H38 120.9
C37 C38 C39 118.17(14)
C39 C38 H38 120.9
N6 C39 C38 123.67(13)
N6 C39 C40 116.35(12)
C38 C39 C40 119.96(13)
N7 C40 C39 121.61(12)
N7 C40 C41 108.51(12)
C41 C40 C39 129.83(13)
N9 C41 C40 104.67(12)
N9 C41 H41 127.7
C40 C41 H41 127.7
C43 C42 N9 120.28(12)
C43 C42 C47 121.94(12)
C47 C42 N9 117.71(12)
C42 C43 H43 120.2
C42 C43 C44 119.55(13)
C44 C43 H43 120.2
C43 C44 C55 119.87(12)
C45 C44 C43 117.93(13)
C45 C44 C55 122.05(12)
C44 C45 H45 118.5
C44 C45 C46 122.97(13)
C46 C45 H45 118.5
C45 C46 C48 121.17(13)
C47 C46 C45 117.86(13)
C47 C46 C48 120.97(13)
C42 C47 C46 119.75(13)
C42 C47 H47 120.1
C46 C47 H47 120.1
C46 C48 C52 114.29(17)
C46 C48 C53 108.28(17)
C46 C48 C51 104.50(19)
C52 C48 C53 106.0(2)
C54 C48 C46 111.96(16)
C54 C48 C52 107.8(2)
C54 C48 C53 108.2(2)
C49 C48 C46 108.57(19)
C49 C48 C50 113.9(3)
C49 C48 C51 109.9(3)
C50 C48 C46 111.76(19)
C50 C48 C51 107.7(3)
C56 C55 C44 110.24(12)
C56 C55 C57 108.10(14)
C57 C55 C44 112.16(12)
C58 C55 C44 108.03(12)
C58 C55 C56 109.32(13)
C58 C55 C57 108.96(14)
C55 C56 H56A 109.5
C55 C56 H56B 109.5
C55 C56 H56C 109.5
H56A C56 H56B 109.5
H56A C56 H56C 109.5
H56B C56 H56C 109.5
C55 C57 H57A 109.5
C55 C57 H57B 109.5
C55 C57 H57C 109.5
H57A C57 H57B 109.5
H57A C57 H57C 109.5
H57B C57 H57C 109.5
C55 C58 H58A 109.5
C55 C58 H58B 109.5
C55 C58 H58C 109.5
H58A C58 H58B 109.5
H58A C58 H58C 109.5
H58B C58 H58C 109.5
C60 C59 N5 119.92(13)
C60 C59 C64 121.68(14)
C64 C59 N5 118.37(14)
C59 C60 H60 120.1
C59 C60 C61 119.74(14)
C61 C60 H60 120.1
C60 C61 C65 119.50(13)
C62 C61 C60 117.94(15)
C62 C61 C65 122.56(14)
C61 C62 H62 118.7
C61 C62 C63 122.56(15)
C63 C62 H62 118.7
C62 C63 C69 121.34(17)
C64 C63 C62 118.44(14)
C64 C63 C69 120.21(17)
C59 C64 H64 120.2
C63 C64 C59 119.64(15)
C63 C64 H64 120.2
C61 C65 C66 109.57(14)
C61 C65 C68 112.89(14)
C67 C65 C61 109.24(13)
C67 C65 C66 108.49(15)
C67 C65 C68 108.46(15)
C68 C65 C66 108.07(14)
C65 C66 H66A 109.5
C65 C66 H66B 109.5
C65 C66 H66C 109.5
H66A C66 H66B 109.5
H66A C66 H66C 109.5
H66B C66 H66C 109.5
C65 C67 H67A 109.5
C65 C67 H67B 109.5
C65 C67 H67C 109.5
H67A C67 H67B 109.5
H67A C67 H67C 109.5
H67B C67 H67C 109.5
C65 C68 H68A 109.5
C65 C68 H68B 109.5
C65 C68 H68C 109.5
H68A C68 H68B 109.5
H68A C68 H68C 109.5
H68B C68 H68C 109.5
C63 C69 C70 104.63(17)
C63 C69 C71 108.63(19)
C63 C69 C73 108.3(2)
C63 C69 C75 105.4(2)
C71 C69 C70 101.5(2)
C72 C69 C63 116.4(2)
C72 C69 C70 109.7(3)
C72 C69 C71 114.5(3)
C73 C69 C75 97.8(3)
C74 C69 C63 120.2(3)
C74 C69 C73 113.7(4)
C74 C69 C75 108.8(4)
C48 C52 H52A 109.5
C48 C52 H52B 109.5
C48 C52 H52C 109.5
H52A C52 H52B 109.5
H52A C52 H52C 109.5
H52B C52 H52C 109.5
C48 C53 H53A 109.5
C48 C53 H53B 109.5
C48 C53 H53C 109.5
H53A C53 H53B 109.5
H53A C53 H53C 109.5
H53B C53 H53C 109.5
C48 C54 H54A 109.5
C48 C54 H54B 109.5
C48 C54 H54C 109.5
H54A C54 H54B 109.5
H54A C54 H54C 109.5
H54B C54 H54C 109.5
C69 C70 H70A 109.5
C69 C70 H70B 109.5
C69 C70 H70C 109.5
H70A C70 H70B 109.5
H70A C70 H70C 109.5
H70B C70 H70C 109.5
C69 C71 H71A 109.5
C69 C71 H71B 109.5
C69 C71 H71C 109.5
H71A C71 H71B 109.5
H71A C71 H71C 109.5
H71B C71 H71C 109.5
C69 C72 H72A 109.5
C69 C72 H72B 109.5
C69 C72 H72C 109.5
H72A C72 H72B 109.5
H72A C72 H72C 109.5
H72B C72 H72C 109.5
C48 C49 H49A 109.5
C48 C49 H49B 109.5
C48 C49 H49C 109.5
H49A C49 H49B 109.5
H49A C49 H49C 109.5
H49B C49 H49C 109.5
C48 C50 H50A 109.5
C48 C50 H50B 109.5
C48 C50 H50C 109.5
H50A C50 H50B 109.5
H50A C50 H50C 109.5
H50B C50 H50C 109.5
C48 C51 H51A 109.5
C48 C51 H51B 109.5
C48 C51 H51C 109.5
H51A C51 H51B 109.5
H51A C51 H51C 109.5
H51B C51 H51C 109.5
C69 C73 H73A 109.5
C69 C73 H73B 109.5
C69 C73 H73C 109.5
H73A C73 H73B 109.5
H73A C73 H73C 109.5
H73B C73 H73C 109.5
C69 C74 H74A 109.5
C69 C74 H74B 109.5
C69 C74 H74C 109.5
H74A C74 H74B 109.5
H74A C74 H74C 109.5
H74B C74 H74C 109.5
C69 C75 H75A 109.5
C69 C75 H75B 109.5
C69 C75 H75C 109.5
H75A C75 H75B 109.5
H75A C75 H75C 109.5
H75B C75 H75C 109.5
C17 O1 C20 117.68(14)
C24 O2 C23 117.61(13)
C5 N1 C1 118.60(13)
C10 N2 C6 118.34(12)
N1 C1 C2 121.64(14)
N1 C1 C32 113.61(13)
C2 C1 C32 124.65(14)
C1 C2 H2 120.5
C3 C2 C1 119.06(15)
C3 C2 H2 120.5
C2 C3 H3 120.2
C2 C3 C4 119.53(14)
C4 C3 H3 120.2
C3 C4 H4 120.9
C3 C4 C5 118.26(14)
C5 C4 H4 120.9
N1 C5 C4 122.84(14)
N1 C5 C6 115.88(12)
C4 C5 C6 121.28(13)
N2 C6 C5 116.28(12)
N2 C6 C7 122.32(14)
C7 C6 C5 121.40(13)
C6 C7 H7 120.6
C8 C7 C6 118.86(15)
C8 C7 H7 120.6
C7 C8 H8 120.5
C9 C8 C7 119.06(15)
C9 C8 H8 120.5
C8 C9 H9 120.3
C8 C9 C10 119.44(15)
C10 C9 H9 120.3
N2 C10 C9 121.97(14)
N2 C10 C11 116.40(13)
C9 C10 C11 121.63(14)
C10 C11 H11A 109.1
C10 C11 H11B 109.1
C10 C11 C12 112.37(13)
H11A C11 H11B 107.9
C12 C11 H11A 109.1
C12 C11 H11B 109.1
C11 C12 H12A 109.0
C11 C12 H12B 109.0
C11 C12 C13 113.02(13)
H12A C12 H12B 107.8
C13 C12 H12A 109.0
C13 C12 H12B 109.0
C12 C13 H13A 108.8
C12 C13 H13B 108.8
H13A C13 H13B 107.7
C14 C13 C12 113.97(13)
C14 C13 H13A 108.8
C14 C13 H13B 108.8
C15 C14 C13 121.60(15)
C15 C14 C19 116.54(15)
C19 C14 C13 121.84(15)
C14 C15 H15 118.8
C16 C15 C14 122.41(16)
C16 C15 H15 118.8
C15 C16 H16 120.1
C17 C16 C15 119.74(16)
C17 C16 H16 120.1
O1 C17 C16 124.96(16)
O1 C17 C18 115.89(15)
C16 C17 C18 119.15(16)
C17 C18 H18 119.9
C17 C18 C19 120.24(16)
C19 C18 H18 119.9
C14 C19 H19 119.1
C18 C19 C14 121.89(16)
C18 C19 H19 119.1
O1 C20 H20A 110.2
O1 C20 H20B 110.2
O1 C20 C21 107.49(16)
H20A C20 H20B 108.5
C21 C20 H20A 110.2
C21 C20 H20B 110.2
C20 C21 H21A 108.9
C20 C21 H21B 108.9
C20 C21 C22 113.54(14)
H21A C21 H21B 107.7
C22 C21 H21A 108.9
C22 C21 H21B 108.9
C21 C22 H22A 108.9
C21 C22 H22B 108.9
H22A C22 H22B 107.7
C23 C22 C21 113.56(16)
C23 C22 H22A 108.9
C23 C22 H22B 108.9
O2 C23 C22 108.38(15)
O2 C23 H23A 110.0
O2 C23 H23B 110.0
C22 C23 H23A 110.0
C22 C23 H23B 110.0
H23A C23 H23B 108.4
O2 C24 C25 124.78(16)
O2 C24 C29 116.30(15)
C29 C24 C25 118.92(16)
C24 C25 H25 119.9
C26 C25 C24 120.28(16)
C26 C25 H25 119.9
C25 C26 H26 119.2
C25 C26 C27 121.55(16)
C27 C26 H26 119.2
C26 C27 C30 121.45(15)
C28 C27 C26 117.25(16)
C28 C27 C30 121.27(16)
C27 C28 H28 119.0
C29 C28 C27 121.93(16)
C29 C28 H28 119.0
C24 C29 H29 120.0
C28 C29 C24 120.06(16)
C28 C29 H29 120.0
C27 C30 H30A 108.6
C27 C30 H30B 108.6
C27 C30 C31 114.74(13)
H30A C30 H30B 107.6
C31 C30 H30A 108.6
C31 C30 H30B 108.6
C30 C31 H31A 108.9
C30 C31 H31B 108.9
H31A C31 H31B 107.7
C32 C31 C30 113.26(14)
C32 C31 H31A 108.9
C32 C31 H31B 108.9
C1 C32 C31 117.37(14)
C1 C32 H32A 108.0
C1 C32 H32B 108.0
C31 C32 H32A 108.0
C31 C32 H32B 108.0
H32A C32 H32B 107.2

loop_
_geom_bond_atom_site_label_1
_geom_bond_atom_site_label_2
_geom_bond_distance
N3 N4 1.3056(18)
N3 C34 1.3673(18)
N4 N5 1.3612(17)
N5 C33 1.3540(18)
N5 C59 1.4322(19)
N6 C35 1.3414(18)
N6 C39 1.3457(18)
N7 N8 1.3087(16)
N7 C40 1.3684(18)
N8 N9 1.3644(16)
N9 C41 1.3535(17)
N9 C42 1.4322(17)
C33 H33 0.9500
C33 C34 1.369(2)
C34 C35 1.467(2)
C35 C36 1.403(2)
C36 H36 0.9500
C36 C37 1.377(2)
C37 H37 0.9500
C37 C38 1.382(2)
C38 H38 0.9500
C38 C39 1.3921(19)
C39 C40 1.4693(19)
C40 C41 1.3711(19)
C41 H41 0.9500
C42 C43 1.3853(19)
C42 C47 1.3882(19)
C43 H43 0.9500
C43 C44 1.3997(19)
C44 C45 1.394(2)
C44 C55 1.5377(19)
C45 H45 0.9500
C45 C46 1.400(2)
C46 C47 1.393(2)
C46 C48 1.536(2)
C47 H47 0.9500
C48 C52 1.550(4)
C48 C53 1.584(4)
C48 C54 1.516(4)
C48 C49 1.473(4)
C48 C50 1.499(4)
C48 C51 1.576(5)
C55 C56 1.530(2)
C55 C57 1.535(2)
C55 C58 1.528(2)
C56 H56A 0.9800
C56 H56B 0.9800
C56 H56C 0.9800
C57 H57A 0.9800
C57 H57B 0.9800
C57 H57C 0.9800
C58 H58A 0.9800
C58 H58B 0.9800
C58 H58C 0.9800
C59 C60 1.382(2)
C59 C64 1.390(2)
C60 H60 0.9500
C60 C61 1.401(2)
C61 C62 1.393(2)
C61 C65 1.535(2)
C62 H62 0.9500
C62 C63 1.397(3)
C63 C64 1.387(2)
C63 C69 1.540(2)
C64 H64 0.9500
C65 C66 1.539(2)
C65 C67 1.527(2)
C65 C68 1.537(2)
C66 H66A 0.9800
C66 H66B 0.9800
C66 H66C 0.9800
C67 H67A 0.9800
C67 H67B 0.9800
C67 H67C 0.9800
C68 H68A 0.9800
C68 H68B 0.9800
C68 H68C 0.9800
C69 C70 1.652(4)
C69 C71 1.576(5)
C69 C72 1.378(4)
C69 C73 1.642(6)
C69 C74 1.341(6)
C69 C75 1.711(5)
C52 H52A 0.9800
C52 H52B 0.9800
C52 H52C 0.9800
C53 H53A 0.9800
C53 H53B 0.9800
C53 H53C 0.9800
C54 H54A 0.9800
C54 H54B 0.9800
C54 H54C 0.9800
C70 H70A 0.9800
C70 H70B 0.9800
C70 H70C 0.9800
C71 H71A 0.9800
C71 H71B 0.9800
C71 H71C 0.9800
C72 H72A 0.9800
C72 H72B 0.9800
C72 H72C 0.9800
C49 H49A 0.9800
C49 H49B 0.9800
C49 H49C 0.9800
C50 H50A 0.9800
C50 H50B 0.9800
C50 H50C 0.9800
C51 H51A 0.9800
C51 H51B 0.9800
C51 H51C 0.9800
C73 H73A 0.9800
C73 H73B 0.9800
C73 H73C 0.9800
C74 H74A 0.9800
C74 H74B 0.9800
C74 H74C 0.9800
C75 H75A 0.9800
C75 H75B 0.9800
C75 H75C 0.9800
O1 C17 1.380(2)
O1 C20 1.429(2)
O2 C23 1.427(2)
O2 C24 1.373(2)
N1 C1 1.3419(19)
N1 C5 1.3395(18)
N2 C6 1.3487(18)
N2 C10 1.3429(19)
C1 C2 1.404(2)
C1 C32 1.507(2)
C2 H2 0.9500
C2 C3 1.377(2)
C3 H3 0.9500
C3 C4 1.380(2)
C4 H4 0.9500
C4 C5 1.396(2)
C5 C6 1.488(2)
C6 C7 1.394(2)
C7 H7 0.9500
C7 C8 1.379(2)
C8 H8 0.9500
C8 C9 1.377(2)
C9 H9 0.9500
C9 C10 1.393(2)
C10 C11 1.506(2)
C11 H11A 0.9900
C11 H11B 0.9900
C11 C12 1.528(2)
C12 H12A 0.9900
C12 H12B 0.9900
C12 C13 1.541(2)
C13 H13A 0.9900
C13 H13B 0.9900
C13 C14 1.509(2)
C14 C15 1.389(2)
C14 C19 1.394(2)
C15 H15 0.9500
C15 C16 1.388(2)
C16 H16 0.9500
C16 C17 1.384(2)
C17 C18 1.384(2)
C18 H18 0.9500
C18 C19 1.386(2)
C19 H19 0.9500
C20 H20A 0.9900
C20 H20B 0.9900
C20 C21 1.521(3)
C21 H21A 0.9900
C21 H21B 0.9900
C21 C22 1.526(3)
C22 H22A 0.9900
C22 H22B 0.9900
C22 C23 1.506(2)
C23 H23A 0.9900
C23 H23B 0.9900
C24 C25 1.390(2)
C24 C29 1.387(2)
C25 H25 0.9500
C25 C26 1.385(2)
C26 H26 0.9500
C26 C27 1.391(2)
C27 C28 1.388(2)
C27 C30 1.508(2)
C28 H28 0.9500
C28 C29 1.385(2)
C29 H29 0.9500
C30 H30A 0.9900
C30 H30B 0.9900
C30 C31 1.522(2)
C31 H31A 0.9900
C31 H31B 0.9900
C31 C32 1.508(2)
C32 H32A 0.9900
C32 H32B 0.9900

loop_
_geom_torsion_atom_site_label_1
_geom_torsion_atom_site_label_2
_geom_torsion_atom_site_label_3
_geom_torsion_atom_site_label_4
_geom_torsion
N3 N4 N5 C33 -0.08(16)
N3 N4 N5 C59 176.03(12)
N3 C34 C35 N6 174.06(12)
N3 C34 C35 C36 -4.1(2)
N4 N3 C34 C33 0.14(16)
N4 N3 C34 C35 -177.48(12)
N4 N5 C33 C34 0.17(15)
N4 N5 C59 C60 -161.89(13)
N4 N5 C59 C64 16.14(19)
N5 C33 C34 N3 -0.19(15)
N5 C33 C34 C35 177.09(14)
N5 C59 C60 C61 177.64(13)
N5 C59 C64 C63 -177.64(14)
N6 C35 C36 C37 -2.7(2)
N6 C39 C40 N7 177.99(12)
N6 C39 C40 C41 -4.9(2)
N7 N8 N9 C41 0.09(14)
N7 N8 N9 C42 -177.06(11)
N7 C40 C41 N9 0.65(14)
N8 N7 C40 C39 177.00(11)
N8 N7 C40 C41 -0.62(15)
N8 N9 C41 C40 -0.46(14)
N8 N9 C42 C43 -136.27(13)
N8 N9 C42 C47 40.91(17)
N9 C42 C43 C44 177.11(12)
N9 C42 C47 C46 -177.25(12)
C33 N5 C59 C60 13.3(2)
C33 N5 C59 C64 -168.65(14)
C33 C34 C35 N6 -2.9(2)
C33 C34 C35 C36 178.88(14)
C34 N3 N4 N5 -0.04(16)
C34 C35 C36 C37 175.42(13)
C35 N6 C39 C38 0.74(19)
C35 N6 C39 C40 179.42(11)
C35 C36 C37 C38 1.5(2)
C36 C37 C38 C39 0.5(2)
C37 C38 C39 N6 -1.8(2)
C37 C38 C39 C40 179.61(12)
C38 C39 C40 N7 -3.28(19)
C38 C39 C40 C41 173.78(13)
C39 N6 C35 C34 -176.61(11)
C39 N6 C35 C36 1.50(19)
C39 C40 C41 N9 -176.72(13)
C40 N7 N8 N9 0.33(14)
C41 N9 C42 C43 47.2(2)
C41 N9 C42 C47 -135.58(14)
C42 N9 C41 C40 176.25(13)
C42 C43 C44 C45 0.3(2)
C42 C43 C44 C55 -175.39(12)
C43 C42 C47 C46 -0.1(2)
C43 C44 C45 C46 -0.6(2)
C43 C44 C55 C56 -52.41(18)
C43 C44 C55 C57 -172.92(15)
C43 C44 C55 C58 66.98(17)
C44 C45 C46 C47 0.6(2)
C44 C45 C46 C48 -178.79(14)
C45 C44 C55 C56 132.08(15)
C45 C44 C55 C57 11.6(2)
C45 C44 C55 C58 -108.53(15)
C45 C46 C47 C42 -0.2(2)
C45 C46 C48 C52 -180.0(2)
C45 C46 C48 C53 62.1(2)
C45 C46 C48 C54 -57.1(2)
C45 C46 C48 C49 128.4(3)
C45 C46 C48 C50 2.0(3)
C45 C46 C48 C51 -114.3(2)
C47 C42 C43 C44 0.1(2)
C47 C46 C48 C52 0.7(3)
C47 C46 C48 C53 -117.2(2)
C47 C46 C48 C54 123.6(2)
C47 C46 C48 C49 -50.9(3)
C47 C46 C48 C50 -177.4(3)
C47 C46 C48 C51 66.4(2)
C48 C46 C47 C42 179.18(13)
C55 C44 C45 C46 174.97(13)
C59 N5 C33 C34 -175.37(13)
C59 C60 C61 C62 0.2(2)
C59 C60 C61 C65 179.76(13)
C60 C59 C64 C63 0.4(2)
C60 C61 C62 C63 0.0(2)
C60 C61 C65 C66 51.26(19)
C60 C61 C65 C67 -67.47(18)
C60 C61 C65 C68 171.76(14)
C61 C62 C63 C64 0.1(2)
C61 C62 C63 C69 -179.00(16)
C62 C61 C65 C66 -129.16(16)
C62 C61 C65 C67 112.11(17)
C62 C61 C65 C68 -8.7(2)
C62 C63 C64 C59 -0.2(2)
C62 C63 C69 C70 116.4(2)
C62 C63 C69 C71 -135.8(2)
C62 C63 C69 C72 -4.8(4)
C62 C63 C69 C73 43.8(3)
C62 C63 C69 C74 176.8(4)
C62 C63 C69 C75 -60.0(3)
C64 C59 C60 C61 -0.3(2)
C64 C63 C69 C70 -62.7(2)
C64 C63 C69 C71 45.2(3)
C64 C63 C69 C72 176.2(4)
C64 C63 C69 C73 -135.2(3)
C64 C63 C69 C74 -2.2(5)
C64 C63 C69 C75 120.9(2)
C65 C61 C62 C63 -179.63(15)
C69 C63 C64 C59 178.86(15)
O1 C17 C18 C19 -178.45(15)
O1 C20 C21 C22 62.7(2)
O2 C24 C25 C26 -179.04(14)
O2 C24 C29 C28 179.34(14)
N1 C1 C2 C3 -2.4(2)
N1 C1 C32 C31 -173.00(14)
N1 C5 C6 N2 40.72(17)
N1 C5 C6 C7 -138.41(14)
N2 C6 C7 C8 0.7(2)
N2 C10 C11 C12 72.25(17)
C1 N1 C5 C4 0.2(2)
C1 N1 C5 C6 -179.33(12)
C1 C2 C3 C4 0.4(2)
C2 C1 C32 C31 10.6(2)
C2 C3 C4 C5 1.7(2)
C3 C4 C5 N1 -2.2(2)
C3 C4 C5 C6 177.40(13)
C4 C5 C6 N2 -138.87(14)
C4 C5 C6 C7 42.0(2)
C5 N1 C1 C2 2.1(2)
C5 N1 C1 C32 -174.49(13)
C5 C6 C7 C8 179.81(14)
C6 N2 C10 C9 0.6(2)
C6 N2 C10 C11 -179.15(12)
C6 C7 C8 C9 0.3(2)
C7 C8 C9 C10 -0.8(3)
C8 C9 C10 N2 0.4(2)
C8 C9 C10 C11 -179.88(15)
C9 C10 C11 C12 -107.46(17)
C10 N2 C6 C5 179.73(12)
C10 N2 C6 C7 -1.1(2)
C10 C11 C12 C13 174.77(12)
C11 C12 C13 C14 66.62(19)
C12 C13 C14 C15 91.15(18)
C12 C13 C14 C19 -87.27(19)
C13 C14 C15 C16 -177.87(15)
C13 C14 C19 C18 177.33(15)
C14 C15 C16 C17 0.8(2)
C15 C14 C19 C18 -1.2(2)
C15 C16 C17 O1 177.90(15)
C15 C16 C17 C18 -1.6(2)
C16 C17 C18 C19 1.1(2)
C17 O1 C20 C21 -172.15(14)
C17 C18 C19 C14 0.3(3)
C19 C14 C15 C16 0.6(2)
C20 O1 C17 C16 -3.1(2)
C20 O1 C17 C18 176.42(14)
C20 C21 C22 C23 66.6(2)
C21 C22 C23 O2 -170.06(14)
C23 O2 C24 C25 14.7(2)
C23 O2 C24 C29 -164.97(14)
C24 O2 C23 C22 157.94(13)
C24 C25 C26 C27 -0.3(2)
C25 C24 C29 C28 -0.4(2)
C25 C26 C27 C28 -0.3(2)
C25 C26 C27 C30 177.84(14)
C26 C27 C28 C29 0.5(2)
C26 C27 C30 C31 -64.9(2)
C27 C28 C29 C24 -0.2(2)
C27 C30 C31 C32 -49.4(2)
C28 C27 C30 C31 113.13(18)
C29 C24 C25 C26 0.6(2)
C30 C27 C28 C29 -177.56(15)
C30 C31 C32 C1 -165.69(14)
C32 C1 C2 C3 173.75(15)
